data_7023441
loop_
_publ_author_name
'Ramidi, Punnamchandar'
'Gerasimchuk, Nikolay'
'Gartia, Yashraj'
'Felton, Charlette M.'
'Ghosh, Anindya'

_publ_section_title
;
 Synthesis and characterization of Co(III) amidoamine complexes: influence
 of substituents of the ligand on catalytic cyclic carbonate synthesis
 from epoxide and carbon dioxide.
;
_journal_issue 36
_journal_name_full 'Dalton transactions (Cambridge, England : 2003)'
_journal_page_first 13151
_journal_page_last 13160
_journal_paper_doi 10.1039/c3dt51352a
_journal_volume 42
_journal_year 2013
_chemical_formula_sum 'C9.45 H10 Br Co0.5 Li0.5 N3.24 O'
_chemical_formula_weight 297.71
_chemical_melting_point 'decomposes upon heating'
_chemical_name_common 'A-Ghosh sample 1'
_chemical_name_systematic
; 
 Li-salt of Co(III)-dibromide complex with amidate ligand, CH3CN 
solvate 
;
_space_group_IT_number 20
_symmetry_cell_setting orthorhombic
_symmetry_Int_Tables_number 20
_symmetry_space_group_name_Hall 'C 2c 2'
_symmetry_space_group_name_H-M 'C 2 2 21'
_atom_sites_solution_hydrogens geom
_atom_sites_solution_primary direct
_atom_sites_solution_secondary difmap
_audit_creation_method SHELXL-97
_cell_angle_alpha 90.00
_cell_angle_beta 90.00
_cell_angle_gamma 90.00
_cell_formula_units_Z 8
_cell_length_a 9.0155(12)
_cell_length_b 17.429(2)
_cell_length_c 15.794(2)
_cell_measurement_reflns_used 133
_cell_measurement_temperature 120(2)
_cell_measurement_theta_max 54.17
_cell_measurement_theta_min 2.19
_cell_volume 2481.7(5)
_computing_cell_refinement 'SAINT (Bruker, 1998)'
_computing_data_collection 'SMART (Bruker, 1998)'
_computing_data_reduction 'SAINT (Bruker, 1998)'
_computing_molecular_graphics 'ORTEP-III (Burnett & Johnson, 1996)'
_computing_publication_material 'CIFTAB (Sheldrick, 1997)'
_computing_structure_refinement 'SHELXL-97 (Sheldrick, 1997)'
_computing_structure_solution 'SHELXS-97 (Sheldrick, 1990)'
_diffrn_ambient_temperature 120(2)
_diffrn_measured_fraction_theta_full 0.997
_diffrn_measured_fraction_theta_max 0.997
_diffrn_measurement_device_type 'Bruker APEX2 CCD area detector'
_diffrn_measurement_method '4 omega scans - full sphere'
_diffrn_radiation_monochromator graphite
_diffrn_radiation_source 'fine-focus sealed tube'
_diffrn_radiation_type MoK\a
_diffrn_radiation_wavelength 0.71073
_diffrn_reflns_av_R_equivalents 0.0664
_diffrn_reflns_av_sigmaI/netI 0.0594
_diffrn_reflns_limit_h_max 11
_diffrn_reflns_limit_h_min -11
_diffrn_reflns_limit_k_max 22
_diffrn_reflns_limit_k_min -22
_diffrn_reflns_limit_l_max 20
_diffrn_reflns_limit_l_min -20
_diffrn_reflns_number 14362
_diffrn_reflns_theta_full 27.16
_diffrn_reflns_theta_max 27.16
_diffrn_reflns_theta_min 2.54
_exptl_absorpt_coefficient_mu 3.938
_exptl_absorpt_correction_T_max 0.7455
_exptl_absorpt_correction_T_min 0.5770
_exptl_absorpt_correction_type multi-scan
_exptl_absorpt_process_details 'SADABS (Bruker AXS, 2005)'
_exptl_crystal_colour dark-brown-black
_exptl_crystal_density_diffrn 1.594
_exptl_crystal_density_meas ?
_exptl_crystal_density_method 'not measured'
_exptl_crystal_description prism
_exptl_crystal_F_000 1179
_exptl_crystal_size_max 0.25
_exptl_crystal_size_mid 0.13
_exptl_crystal_size_min 0.10
_refine_diff_density_max 0.469
_refine_diff_density_min -0.548
_refine_diff_density_rms 0.099
_refine_ls_abs_structure_details 'Flack H D (1983), Acta Cryst. A39, 876-881'
_refine_ls_abs_structure_Flack 0.000(17)
_refine_ls_extinction_method none
_refine_ls_goodness_of_fit_ref 0.989
_refine_ls_hydrogen_treatment mixed
_refine_ls_matrix_type full
_refine_ls_number_parameters 190
_refine_ls_number_reflns 2756
_refine_ls_number_restraints 150
_refine_ls_restrained_S_all 0.977
_refine_ls_R_factor_all 0.0654
_refine_ls_R_factor_gt 0.0394
_refine_ls_shift/su_max 0.001
_refine_ls_shift/su_mean 0.000
_refine_ls_structure_factor_coef Fsqd
_refine_ls_weighting_details 'calc w=1/[\s^2^(Fo^2^)+(0.0458P)^2^+3.7115P] where P=(Fo^2^+2Fc^2^)/3'
_refine_ls_weighting_scheme calc
_refine_ls_wR_factor_gt 0.0815
_refine_ls_wR_factor_ref 0.0911
_reflns_number_gt 2136
_reflns_number_total 2756
_reflns_threshold_expression >2sigma(I)
_cod_data_source_file c3dt51352a.txt
_cod_data_source_block ng-main-1
_cod_depositor_comments
;
The following automatic conversions were performed:

'_symmetry_cell_setting' value 'Orthorhombic' changed to
'orthorhombic' according to
/home/saulius/struct/CIF-dictionaries/cif_core.dic dictionary named
'cif_core.dic' version 2.4.2 from 2011-04-26.

Automatic conversion script
Id: cif_fix_values 1891 2012-01-12 08:04:46Z andrius 

The following automatic conversions were performed:

'_exptl_crystal_density_meas' value 'not measured' was changed to '?'
- the value is perceived as not measured.

Automatic conversion script
Id: cif_fix_values 3008 2015-01-20 13:52:24Z robertas 
;
_cod_original_cell_volume 2481.8(6)
_cod_original_sg_symbol_Hall 'c 2c2'
_cod_original_formula_sum 'C9.45 H10 Br Co0.50 Li0.50 N3.24 O'
_cod_database_code 7023441

loop_
_symmetry_equiv_pos_as_xyz
'x, y, z'
'-x, -y, z+1/2'
'-x, y, -z+1/2'
'x, -y, -z'
'x+1/2, y+1/2, z'
'-x+1/2, -y+1/2, z+1/2'
'-x+1/2, y+1/2, -z+1/2'
'x+1/2, -y+1/2, -z'

loop_
_atom_site_label
_atom_site_type_symbol
_atom_site_fract_x
_atom_site_fract_y
_atom_site_fract_z
_atom_site_U_iso_or_equiv
_atom_site_adp_type
_atom_site_occupancy
_atom_site_symmetry_multiplicity
_atom_site_calc_flag
_atom_site_refinement_flags
_atom_site_disorder_assembly
_atom_site_disorder_group
Co1 Co 0.0000 1.15315(5) -0.2500 0.01709(19) Uani 1 2 d S . .
N1 N 0.1123(5) 1.2226(2) -0.1766(2) 0.0264(10) Uani 1 1 d U . .
H1A H 0.1721 1.2533 -0.2094 0.032 Uiso 1 1 calc R . .
H1B H 0.0473 1.2539 -0.1478 0.032 Uiso 1 1 calc R . .
C1 C 0.2071(4) 1.1794(3) -0.1135(2) 0.0248(10) Uani 1 1 d DU . .
C2 C 0.1500(7) 1.1983(4) -0.0229(3) 0.0429(16) Uani 1 1 d . . .
H2A H 0.1735 1.2518 -0.0092 0.064 Uiso 1 1 calc R . .
H2B H 0.1982 1.1643 0.0182 0.064 Uiso 1 1 calc R . .
H2C H 0.0424 1.1908 -0.0206 0.064 Uiso 1 1 calc R . .
C3 C 0.3669(6) 1.1996(3) -0.1241(4) 0.0385(15) Uani 1 1 d . . .
H3A H 0.4004 1.1838 -0.1805 0.058 Uiso 1 1 calc R . .
H3B H 0.4257 1.1731 -0.0809 0.058 Uiso 1 1 calc R . .
H3C H 0.3794 1.2552 -0.1178 0.058 Uiso 1 1 calc R . .
C4 C 0.1857(4) 1.0932(3) -0.1282(2) 0.0204(9) Uani 1 1 d DU . .
O1 O 0.2566(3) 1.04728(19) -0.08248(19) 0.0299(9) Uani 1 1 d DU A .
N2 N 0.0924(3) 1.0751(2) -0.1891(2) 0.0193(8) Uani 1 1 d DU . .
C5 C 0.0516(3) 1.0005(3) -0.2166(2) 0.0274(11) Uani 1 1 d DU . .
C6 C 0.1030(4) 0.9318(3) -0.1834(3) 0.0405(14) Uani 1 1 d DU . .
H6 H 0.1728 0.9316 -0.1384 0.049 Uiso 1 1 calc R . .
C7 C 0.0509(5) 0.8630(3) -0.2172(3) 0.055(2) Uani 1 1 d DU . .
H7 H 0.0855 0.8157 -0.1949 0.065 Uiso 1 1 calc R . .
Br1 Br 0.20440(6) 1.15751(4) -0.34998(3) 0.03421(16) Uani 1 1 d . . .
Li1 Li 0.3618(14) 1.0000 0.0000 0.038(3) Uani 1 2 d SU . .
N3 N 0.5846(11) 1.0000 0.0000 0.052(4) Uani 0.2635(18) 1 d PDU A 1
C8 C 0.7122(11) 1.0000 0.0000 0.044(4) Uani 0.2635(18) 1 d PDU A 1
C9 C 0.8732(11) 1.0000 0.0000 0.060(6) Uani 0.2635(18) 1 d PDU A 1
N3A N 0.5113(14) 0.9250(10) -0.0584(10) 0.090(5) Uani 0.473(4) 1 d PDU A 2
C8A C 0.6359(13) 0.9282(9) -0.0746(9) 0.060(4) Uani 0.473(4) 1 d PDU A 2
C9A C 0.7963(15) 0.9310(7) -0.0896(8) 0.048(3) Uani 0.473(4) 1 d PDU A 2
N4 N 0.498(13) 0.900(6) -0.128(9) 0.076(4) Uani 0.055(4) 1 d PDU B 1
C10 C 0.483(18) 0.942(7) -0.185(8) 0.050(4) Uani 0.055(4) 1 d PDU B 1
C11 C 0.5000 1.001(9) -0.2500 0.048(5) Uani 0.055(4) 2 d SPDU . 1
N4A N 0.4644(15) 0.8720(6) -0.2062(11) 0.076(4) Uani 0.445(4) 1 d PDU . 2
C10A C 0.488(2) 0.9370(7) -0.2172(10) 0.050(4) Uani 0.445(4) 1 d PDU . 2
C11A C 0.524(3) 1.0154(6) -0.245(3) 0.048(5) Uani 0.445(4) 1 d PDU . 2

loop_
_atom_site_aniso_label
_atom_site_aniso_U_11
_atom_site_aniso_U_22
_atom_site_aniso_U_33
_atom_site_aniso_U_23
_atom_site_aniso_U_13
_atom_site_aniso_U_12
Co1 0.0228(4) 0.0152(4) 0.0133(4) 0.000 -0.0005(3) 0.000
N1 0.030(2) 0.023(2) 0.026(2) 0.0006(16) -0.0050(19) -0.0005(18)
C1 0.034(3) 0.025(2) 0.016(2) -0.0020(17) -0.005(2) 0.002(2)
C2 0.054(4) 0.047(4) 0.028(3) -0.010(3) -0.007(3) 0.012(3)
C3 0.041(3) 0.025(3) 0.049(4) 0.005(3) -0.013(3) -0.006(3)
C4 0.022(2) 0.022(2) 0.018(2) 0.0035(17) 0.0040(17) -0.004(2)
O1 0.035(2) 0.0279(18) 0.0270(18) 0.0070(15) -0.0083(14) 0.0025(15)
N2 0.020(2) 0.0158(17) 0.022(2) 0.0021(15) -0.0002(16) -0.0022(16)
C5 0.029(3) 0.016(2) 0.037(3) -0.001(2) -0.007(2) 0.000(2)
C6 0.036(3) 0.022(2) 0.063(4) 0.009(2) -0.019(3) -0.001(2)
C7 0.044(4) 0.016(2) 0.103(6) 0.004(3) -0.030(4) 0.002(2)
Br1 0.0289(3) 0.0538(3) 0.0199(2) 0.0043(3) 0.0034(2) -0.0111(3)
Li1 0.026(4) 0.062(8) 0.026(6) 0.022(6) 0.000 0.000
N3 0.027(4) 0.078(10) 0.050(8) 0.031(8) 0.000 0.000
C8 0.027(4) 0.071(10) 0.032(7) 0.029(7) 0.000 0.000
C9 0.028(5) 0.104(15) 0.048(10) 0.053(10) 0.000 0.000
N3A 0.062(6) 0.135(11) 0.073(8) 0.061(8) 0.038(7) 0.063(8)
C8A 0.059(6) 0.077(9) 0.043(7) 0.044(7) 0.020(6) 0.041(6)
C9A 0.058(6) 0.040(7) 0.045(7) 0.000(6) 0.017(8) 0.002(7)
N4 0.051(8) 0.036(5) 0.140(11) 0.029(6) -0.008(8) 0.002(6)
C10 0.028(6) 0.028(4) 0.094(11) 0.001(5) 0.005(9) -0.002(6)
C11 0.032(13) 0.030(5) 0.080(9) 0.000 0.033(11) 0.000
N4A 0.051(8) 0.036(5) 0.140(11) 0.029(6) -0.008(8) 0.002(6)
C10A 0.028(6) 0.028(4) 0.094(11) 0.001(5) 0.005(9) -0.002(6)
C11A 0.032(13) 0.030(5) 0.080(9) 0.000 0.033(11) 0.000

loop_
_atom_type_symbol
_atom_type_description
_atom_type_scat_dispersion_real
_atom_type_scat_dispersion_imag
_atom_type_scat_source
C C 0.0033 0.0016 'International Tables Vol C Tables 4.2.6.8 and 6.1.1.4'
H H 0.0000 0.0000 'International Tables Vol C Tables 4.2.6.8 and 6.1.1.4'
N N 0.0061 0.0033 'International Tables Vol C Tables 4.2.6.8 and 6.1.1.4'
O O 0.0106 0.0060 'International Tables Vol C Tables 4.2.6.8 and 6.1.1.4'
Co Co 0.3494 0.9721 'International Tables Vol C Tables 4.2.6.8 and 6.1.1.4'
Br Br -0.2901 2.4595 'International Tables Vol C Tables 4.2.6.8 and 6.1.1.4'
Li Li -0.0003 0.0001 'International Tables Vol C Tables 4.2.6.8 and 6.1.1.4'

loop_
_geom_angle_atom_site_label_1
_geom_angle_atom_site_label_2
_geom_angle_atom_site_label_3
_geom_angle
_geom_angle_site_symmetry_1
_geom_angle_site_symmetry_3
N2 Co1 N2 86.2(2) 3_554 .
N2 Co1 N1 171.29(18) 3_554 .
N2 Co1 N1 85.11(17) . .
N2 Co1 N1 85.11(17) 3_554 3_554
N2 Co1 N1 171.29(18) . 3_554
N1 Co1 N1 103.6(2) . 3_554
N2 Co1 Br1 91.09(5) 3_554 3_554
N2 Co1 Br1 91.53(5) . 3_554
N1 Co1 Br1 89.31(13) . 3_554
N1 Co1 Br1 88.47(13) 3_554 3_554
N2 Co1 Br1 91.53(5) 3_554 .
N2 Co1 Br1 91.09(4) . .
N1 Co1 Br1 88.47(13) . .
N1 Co1 Br1 89.31(13) 3_554 .
Br1 Co1 Br1 176.42(5) 3_554 .
C1 N1 Co1 111.9(3) . .
C1 N1 H1A 109.2 . .
Co1 N1 H1A 109.2 . .
C1 N1 H1B 109.2 . .
Co1 N1 H1B 109.2 . .
H1A N1 H1B 107.9 . .
C3 C1 N1 110.7(4) . .
C3 C1 C4 109.6(3) . .
N1 C1 C4 108.5(4) . .
C3 C1 C2 111.9(4) . .
N1 C1 C2 108.2(4) . .
C4 C1 C2 107.8(3) . .
C1 C2 H2A 109.5 . .
C1 C2 H2B 109.5 . .
H2A C2 H2B 109.5 . .
C1 C2 H2C 109.5 . .
H2A C2 H2C 109.5 . .
H2B C2 H2C 109.5 . .
C1 C3 H3A 109.5 . .
C1 C3 H3B 109.5 . .
H3A C3 H3B 109.5 . .
C1 C3 H3C 109.5 . .
H3A C3 H3C 109.5 . .
H3B C3 H3C 109.5 . .
O1 C4 N2 126.5(4) . .
O1 C4 C1 118.3(4) . .
N2 C4 C1 115.2(4) . .
C4 O1 Li1 166.6(3) . .
C4 N2 C5 127.5(4) . .
C4 N2 Co1 119.3(3) . .
C5 N2 Co1 113.3(3) . .
C6 C5 C5 120.3(3) . 3_554
C6 C5 N2 126.1(4) . .
C5 C5 N2 113.6(3) 3_554 .
C5 C6 C7 119.1(5) . .
C5 C6 H6 120.5 . .
C7 C6 H6 120.5 . .
C7 C7 C6 120.7(3) 3_554 .
C7 C7 H7 119.7 3_554 .
C6 C7 H7 119.7 . .
O1 Li1 O1 116.8(7) 4_575 .
O1 Li1 N3 121.6(4) 4_575 .
O1 Li1 N3 121.6(4) . .
O1 Li1 N3A 107.8(4) 4_575 4_575
O1 Li1 N3A 111.7(4) . 4_575
N3 Li1 N3A 49.9(6) . 4_575
O1 Li1 N3A 111.7(4) 4_575 .
O1 Li1 N3A 107.8(4) . .
N3 Li1 N3A 49.9(6) . .
N3A Li1 N3A 99.8(12) 4_575 .
C8 N3 Li1 180.0 . .
N3 C8 C9 180.0 . .
C8A N3A Li1 134.0(17) . .
N3A C8A C9A 176.3(15) . .
N4 C10 C11 166(10) . .
C10 C11 C10 90(10) . 3_654
C10A N4A N4A 77.7(11) . 3_654
C10A N4A C10A 37.4(12) . 3_654
N4A N4A C10A 41.8(6) 3_654 3_654
C10A C10A N4A 100.5(12) 3_654 .
C10A C10A C11A 70.6(18) 3_654 .
N4A C10A C11A 171(2) . .
C10A C10A C11A 67.7(16) 3_654 3_654
N4A C10A C11A 159(2) . 3_654
C11A C10A C11A 18(2) . 3_654
C10A C10A N4A 42.1(6) 3_654 3_654
N4A C10A N4A 60.5(14) . 3_654
C11A C10A N4A 110.7(19) . 3_654
C11A C10A N4A 109.9(18) 3_654 3_654
C11A C11A C10A 84(3) 3_654 .
C11A C11A C10A 77(4) 3_654 3_654
C10A C11A C10A 41.7(13) . 3_654

loop_
_geom_bond_atom_site_label_1
_geom_bond_atom_site_label_2
_geom_bond_distance
_geom_bond_site_symmetry_2
Co1 N2 1.862(4) 3_554
Co1 N2 1.862(4) .
Co1 N1 1.958(4) .
Co1 N1 1.958(4) 3_554
Co1 Br1 2.4279(5) 3_554
Co1 Br1 2.4279(5) .
N1 C1 1.514(6) .
N1 H1A 0.9200 .
N1 H1B 0.9200 .
C1 C3 1.492(6) .
C1 C4 1.533(7) .
C1 C2 1.556(6) .
C2 H2A 0.9800 .
C2 H2B 0.9800 .
C2 H2C 0.9800 .
C3 H3A 0.9800 .
C3 H3B 0.9800 .
C3 H3C 0.9800 .
C4 O1 1.253(5) .
C4 N2 1.316(6) .
O1 Li1 1.810(8) .
N2 C5 1.419(6) .
C5 C6 1.387(7) .
C5 C5 1.407(9) 3_554
C6 C7 1.393(8) .
C6 H6 0.9500 .
C7 C7 1.385(12) 3_554
C7 H7 0.9500 .
Li1 O1 1.810(7) 4_575
Li1 N3 2.009(17) .
Li1 N3A 2.092(16) 4_575
Li1 N3A 2.092(16) .
N3 C8 1.150(4) .
C8 C9 1.451(4) .
N3A C8A 1.154(13) .
C8A C9A 1.466(13) .
N4 C10 1.160(18) .
C10 C11 1.468(18) .
C11 C10 1.468(18) 3_654
N4A C10A 1.167(13) .
N4A N4A 1.52(3) 3_654
N4A C10A 1.711(19) 3_654
C10A C10A 1.06(3) 3_654
C10A C11A 1.469(14) .
C10A C11A 1.50(3) 3_654
C10A N4A 1.711(19) 3_654
C11A C11A 0.47(6) 3_654
C11A C10A 1.50(3) 3_654

loop_
_geom_torsion_atom_site_label_1
_geom_torsion_atom_site_label_2
_geom_torsion_atom_site_label_3
_geom_torsion_atom_site_label_4
_geom_torsion
_geom_torsion_site_symmetry_1
_geom_torsion_site_symmetry_4
N2 Co1 N1 C1 -1.3(11) 3 .
N2 Co1 N1 C1 -0.3(2) . .
N1 Co1 N1 C1 179.6(3) 3 .
Br1 Co1 N1 C1 91.3(2) 3 .
Br1 Co1 N1 C1 -91.5(2) . .
Co1 N1 C1 C3 120.9(4) . .
Co1 N1 C1 C4 0.6(3) . .
Co1 N1 C1 C2 -116.1(4) . .
C3 C1 C4 O1 58.2(3) . .
N1 C1 C4 O1 179.3(2) . .
C2 C1 C4 O1 -63.8(3) . .
C3 C1 C4 N2 -121.8(3) . .
N1 C1 C4 N2 -0.7(2) . .
C2 C1 C4 N2 116.2(3) . .
N2 C4 O1 Li1 -158.5(17) . .
C1 C4 O1 Li1 21.5(17) . .
O1 C4 N2 C5 -0.10(7) . .
C1 C4 N2 C5 179.89(5) . .
O1 C4 N2 Co1 -179.47(9) . .
C1 C4 N2 Co1 0.51(10) . .
N2 Co1 N2 C4 179.73(8) 3 .
N1 Co1 N2 C4 -0.13(13) . .
N1 Co1 N2 C4 -179.3(9) 3 .
Br1 Co1 N2 C4 -89.29(6) 3 .
Br1 Co1 N2 C4 88.26(6) . .
N2 Co1 N2 C5 0.27(5) 3 .
N1 Co1 N2 C5 -179.58(15) . .
N1 Co1 N2 C5 1.2(9) 3 .
Br1 Co1 N2 C5 91.25(8) 3 .
Br1 Co1 N2 C5 -91.19(8) . .
C4 N2 C5 C6 0.30(9) . .
Co1 N2 C5 C6 179.71(5) . .
C4 N2 C5 C5 179.84(5) . 3
Co1 N2 C5 C5 -0.76(13) . 3
C5 C5 C6 C7 -0.06(3) 3 .
N2 C5 C6 C7 179.45(9) . .
C5 C6 C7 C7 -0.04(3) . 3
C4 O1 Li1 O1 89.4(16) . 4_575
C4 O1 Li1 N3 -90.6(16) . .
C4 O1 Li1 N3A -35(2) . 4_575
C4 O1 Li1 N3A -143.8(14) . .
O1 Li1 N3 C8 0.0 4_575 .
O1 Li1 N3 C8 0.0 . .
N3A Li1 N3 C8 0.0 4_575 .
N3A Li1 N3 C8 0.0 . .
Li1 N3 C8 C9 0.0 . .
O1 Li1 N3A C8A -130.6(15) 4_575 .
O1 Li1 N3A C8A 99.6(17) . .
N3 Li1 N3A C8A -17.0(14) . .
N3A Li1 N3A C8A -17.0(14) 4_575 .
Li1 N3A C8A C9A 85(31) . .
N4 C10 C11 C10 113(67) . 3_655
N4A N4A C10A C10A 14(3) 3_655 3_655
N4A N4A C10A C11A 10(15) 3_655 .
C10A N4A C10A C11A -4(13) 3_655 .
N4A N4A C10A C11A 68(6) 3_655 3_655
C10A N4A C10A C11A 54(5) 3_655 3_655
C10A N4A C10A N4A -14(3) 3_655 3_655
C10A C10A C11A C11A 77(10) 3_655 3_655
N4A C10A C11A C11A 81(16) . 3_655
N4A C10A C11A C11A 90(10) 3_655 3_655
N4A C10A C11A C10A 4(13) . 3_655
C11A C10A C11A C10A -77(10) 3_655 3_655
N4A C10A C11A C10A 13.3(14) 3_655 3_655
